data_4087153
loop_
_publ_author_name
'Barrett, Brittany J.'
'Iluc, Vlad M.'

_publ_section_title
;
 An Adaptable Chelating Diphosphine Ligand for the Stabilization of
 Palladium and Platinum Carbenes
;
_journal_issue 3
_journal_name_full Organometallics
_journal_page_first 730
_journal_paper_doi 10.1021/acs.organomet.6b00924
_journal_volume 36
_journal_year 2017
_chemical_formula_sum 'C47 H62.15 P2 Pd Si'
_chemical_formula_weight 823.54
_chemical_name_systematic
;
 ?
;
_space_group_crystal_system triclinic
_space_group_IT_number 2
_space_group_name_Hall '-P 1'
_space_group_name_H-M_alt 'P -1'
_symmetry_space_group_name_Hall '-P 1'
_symmetry_space_group_name_H-M 'P -1'
_atom_sites_solution_hydrogens mixed
_audit_creation_method SHELXL-2013
_cell_angle_alpha 72.9060(10)
_cell_angle_beta 83.9190(10)
_cell_angle_gamma 81.8410(10)
_cell_formula_units_Z 2
_cell_length_a 9.7476(3)
_cell_length_b 13.3740(5)
_cell_length_c 17.3877(6)
_cell_measurement_reflns_used 9895
_cell_measurement_temperature 120(2)
_cell_measurement_theta_max 28.31
_cell_measurement_theta_min 2.37
_cell_volume 2139.73(13)
_computing_structure_refinement 'SHELXL-2013 (Sheldrick, 2013)'
_diffrn_ambient_temperature 120(2)
_diffrn_measured_fraction_theta_full 1.000
_diffrn_measured_fraction_theta_max 1.000
_diffrn_measurement_device_type 'Bruker APEX-II'
_diffrn_radiation_type MoK\a
_diffrn_radiation_wavelength 0.71073
_diffrn_reflns_av_R_equivalents 0.0396
_diffrn_reflns_av_unetI/netI 0.0229
_diffrn_reflns_Laue_measured_fraction_full 1.000
_diffrn_reflns_Laue_measured_fraction_max 1.000
_diffrn_reflns_limit_h_max 11
_diffrn_reflns_limit_h_min -11
_diffrn_reflns_limit_k_max 15
_diffrn_reflns_limit_k_min -15
_diffrn_reflns_limit_l_max 20
_diffrn_reflns_limit_l_min -20
_diffrn_reflns_number 57530
_diffrn_reflns_point_group_measured_fraction_full 1.000
_diffrn_reflns_point_group_measured_fraction_max 1.000
_diffrn_reflns_theta_full 25.000
_diffrn_reflns_theta_max 24.998
_diffrn_reflns_theta_min 1.228
_exptl_absorpt_coefficient_mu 0.567
_exptl_absorpt_correction_T_max 0.7457
_exptl_absorpt_correction_T_min 0.7226
_exptl_absorpt_correction_type multi-scan
_exptl_absorpt_process_details 'Bruker AXS area detector scaling and absorption correction'
_exptl_crystal_density_diffrn 1.278
_exptl_crystal_description block
_exptl_crystal_F_000 868
_exptl_crystal_size_max 0.120
_exptl_crystal_size_mid 0.110
_exptl_crystal_size_min 0.030
_refine_diff_density_max 0.700
_refine_diff_density_min -0.343
_refine_diff_density_rms 0.056
_refine_ls_extinction_method none
_refine_ls_goodness_of_fit_ref 1.080
_refine_ls_hydrogen_treatment mixed
_refine_ls_matrix_type full
_refine_ls_number_parameters 497
_refine_ls_number_reflns 7535
_refine_ls_number_restraints 0
_refine_ls_restrained_S_all 1.080
_refine_ls_R_factor_all 0.0286
_refine_ls_R_factor_gt 0.0256
_refine_ls_shift/su_max 0.001
_refine_ls_shift/su_mean 0.000
_refine_ls_structure_factor_coef Fsqd
_refine_ls_weighting_details 'w=1/[\s^2^(Fo^2^)+(0.0280P)^2^+1.6239P] where P=(Fo^2^+2Fc^2^)/3'
_refine_ls_weighting_scheme calc
_refine_ls_wR_factor_gt 0.0632
_refine_ls_wR_factor_ref 0.0643
_reflns_Friedel_coverage 0.000
_reflns_number_gt 6926
_reflns_number_total 7535
_reflns_threshold_expression 'I > 2\s(I)'
_cod_data_source_file om6b00924_si_002.cif
_cod_data_source_block bb86b
_cod_database_code 4087153
_shelx_space_group_comment
;
The symmetry employed for this shelxl refinement is uniquely defined
by the following loop, which should always be used as a source of
symmetry information in preference to the above space-group names.
They are only intended as comments.
;
_shelx_estimated_absorpt_t_min 0.935
_shelx_estimated_absorpt_t_max 0.983
_shelxl_version_number 2013-4

loop_
_space_group_symop_operation_xyz
'x, y, z'
'-x, -y, -z'

loop_
_atom_site_label
_atom_site_type_symbol
_atom_site_fract_x
_atom_site_fract_y
_atom_site_fract_z
_atom_site_U_iso_or_equiv
_atom_site_adp_type
_atom_site_occupancy
_atom_site_site_symmetry_order
_atom_site_calc_flag
_atom_site_refinement_flags_posn
_atom_site_refinement_flags_adp
_atom_site_refinement_flags_occupancy
_atom_site_disorder_assembly
_atom_site_disorder_group
Pd Pd 0.76326(2) 0.75635(2) 0.23736(2) 0.01422(6) Uani 1 1 d . . . . .
P1 P 0.82366(5) 0.71634(4) 0.37243(3) 0.01563(11) Uani 1 1 d . . . . .
H1 H 0.789(3) 0.640(2) 0.2360(15) 0.037(7) Uiso 1 1 d . . . . .
Si Si 0.73555(6) 0.68970(4) 0.13018(3) 0.01728(12) Uani 1 1 d . . . . .
C5 C 0.3828(2) 0.65980(18) 0.25333(13) 0.0230(5) Uani 1 1 d . . . . .
H5 H 0.3568 0.6016 0.2398 0.028 Uiso 1 1 calc R U . . .
C4 C 0.3556(2) 0.76069(18) 0.20285(13) 0.0232(5) Uani 1 1 d . . . . .
H4 H 0.3088 0.7724 0.1552 0.028 Uiso 1 1 calc R U . . .
C3 C 0.3973(2) 0.84441(17) 0.22231(13) 0.0202(4) Uani 1 1 d . . . . .
H3 H 0.3781 0.9136 0.1876 0.024 Uiso 1 1 calc R U . . .
P2 P 0.71718(5) 0.93856(4) 0.18675(3) 0.01640(12) Uani 1 1 d . . . . .
H2 H 0.647(2) 0.7638(19) 0.0766(14) 0.031(6) Uiso 1 1 d . . . . .
C2 C 0.4670(2) 0.82985(16) 0.29172(12) 0.0159(4) Uani 1 1 d . . . . .
C6 C 0.4480(2) 0.64391(17) 0.32372(13) 0.0202(4) Uani 1 1 d . . . . .
H6 H 0.4644 0.5745 0.3586 0.024 Uiso 1 1 calc R U . . .
C1 C 0.4903(2) 0.72762(16) 0.34457(12) 0.0169(4) Uani 1 1 d . . . . .
C11 C 0.5381(2) 0.70526(15) 0.42783(12) 0.0165(4) Uani 1 1 d . . . . .
C12 C 0.6749(2) 0.70016(16) 0.44812(12) 0.0182(4) Uani 1 1 d . . . . .
C13 C 0.7001(2) 0.67371(17) 0.53005(13) 0.0234(5) Uani 1 1 d . . . . .
H13 H 0.7923 0.6709 0.5444 0.028 Uiso 1 1 calc R U . . .
C14 C 0.5958(2) 0.65157(17) 0.59068(13) 0.0250(5) Uani 1 1 d . . . . .
H14 H 0.6160 0.6341 0.6457 0.030 Uiso 1 1 calc R U . . .
C15 C 0.4616(2) 0.65525(17) 0.57024(13) 0.0247(5) Uani 1 1 d . . . . .
H15 H 0.3888 0.6394 0.6112 0.030 Uiso 1 1 calc R U . . .
C16 C 0.4341(2) 0.68208(17) 0.49016(13) 0.0225(5) Uani 1 1 d . . . . .
H16 H 0.3413 0.6849 0.4768 0.027 Uiso 1 1 calc R U . . .
C21 C 0.5020(2) 0.92529(15) 0.31006(12) 0.0163(4) Uani 1 1 d . . . . .
C22 C 0.6003(2) 0.98853(16) 0.26178(12) 0.0176(4) Uani 1 1 d . . . . .
C23 C 0.6173(2) 1.08124(16) 0.27937(14) 0.0228(5) Uani 1 1 d . . . . .
H23 H 0.6815 1.1257 0.2465 0.027 Uiso 1 1 calc R U . . .
C24 C 0.5429(2) 1.11001(18) 0.34340(14) 0.0272(5) Uani 1 1 d . . . . .
H24 H 0.5564 1.1735 0.3541 0.033 Uiso 1 1 calc R U . . .
C25 C 0.4492(2) 1.04628(18) 0.39172(14) 0.0267(5) Uani 1 1 d . . . . .
H25 H 0.3993 1.0649 0.4364 0.032 Uiso 1 1 calc R U . . .
C26 C 0.4288(2) 0.95540(17) 0.37453(13) 0.0226(5) Uani 1 1 d . . . . .
H26 H 0.3632 0.9123 0.4074 0.027 Uiso 1 1 calc R U . . .
C31 C 0.9211(2) 0.58164(16) 0.40605(13) 0.0220(5) Uani 1 1 d . . . . .
H31 H 0.9604 0.5743 0.4585 0.026 Uiso 1 1 calc R U . . .
C32 C 0.9279(2) 0.79379(17) 0.41318(13) 0.0210(5) Uani 1 1 d . . . . .
H32 H 0.9505 0.7509 0.4689 0.025 Uiso 1 1 calc R U . . .
C33 C 1.0415(2) 0.56463(19) 0.34596(16) 0.0334(6) Uani 1 1 d . . . . .
H33A H 1.0049 0.5639 0.2958 0.050 Uiso 1 1 calc R U . . .
H33B H 1.0970 0.4972 0.3688 0.050 Uiso 1 1 calc R U . . .
H33C H 1.0999 0.6218 0.3347 0.050 Uiso 1 1 calc R U . . .
C77 C 1.0273(15) 0.7882(16) 0.6570(10) 0.187(10) Uani 0.462(13) 1 d . . P A 1
C76 C 0.9222(14) 0.8059(17) 0.6889(9) 0.172(9) Uani 0.462(13) 1 d . . P A 1
C73 C 0.9628(9) 0.7338(6) 0.7066(6) 0.070(3) Uani 0.538(13) 1 d . . P A 2
H73A H 0.9799 0.6697 0.6879 0.084 Uiso 0.538(13) 1 calc R U P A 2
H73B H 1.0382 0.7312 0.7413 0.084 Uiso 0.538(13) 1 calc R U P A 2
C72 C 0.9690(10) 0.8305(7) 0.6332(5) 0.066(3) Uani 0.538(13) 1 d . . P A 2
H72A H 0.9517 0.8952 0.6511 0.079 Uiso 0.538(13) 1 calc R U P A 2
H72B H 0.8957 0.8328 0.5972 0.079 Uiso 0.538(13) 1 calc R U P A 2
C75 C 0.7679(5) 0.8161(4) 0.7939(3) 0.1103(17) Uani 1 1 d . . . A 2
H75A H 0.7352 0.8800 0.7525 0.165 Uiso 1 1 calc R U . A 2
H75B H 0.8383 0.8319 0.8235 0.165 Uiso 1 1 calc R U . A 2
H75C H 0.6895 0.7909 0.8315 0.165 Uiso 1 1 calc R U . A 2
C74 C 0.8298(5) 0.7328(5) 0.7548(3) 0.1099(18) Uani 1 1 d . . . A 2
H74A H 0.8370 0.6657 0.7986 0.132 Uiso 1 1 calc R U . A 2
H74B H 0.7593 0.7273 0.7197 0.132 Uiso 1 1 calc R U . A 2
C71 C 1.1124(3) 0.8263(2) 0.5869(2) 0.0524(8) Uani 1 1 d . . . A 2
H71A H 1.1106 0.8826 0.5359 0.079 Uiso 1 1 calc R U . A 2
H71B H 1.1348 0.7579 0.5757 0.079 Uiso 1 1 calc R U . A 2
H71C H 1.1830 0.8356 0.6195 0.079 Uiso 1 1 calc R U . A 2
C34 C 0.8255(3) 0.49649(17) 0.41970(14) 0.0288(5) Uani 1 1 d . . . . .
H34A H 0.7769 0.5074 0.3708 0.043 Uiso 1 1 calc R U . . .
H34B H 0.7575 0.5001 0.4648 0.043 Uiso 1 1 calc R U . . .
H34C H 0.8806 0.4272 0.4323 0.043 Uiso 1 1 calc R U . . .
C35 C 1.0650(2) 0.81626(19) 0.36399(15) 0.0303(5) Uani 1 1 d . . . . .
H35A H 1.0471 0.8493 0.3072 0.045 Uiso 1 1 calc R U . . .
H35B H 1.1260 0.7501 0.3692 0.045 Uiso 1 1 calc R U . . .
H35C H 1.1100 0.8638 0.3841 0.045 Uiso 1 1 calc R U . . .
C36 C 0.8426(2) 0.89644(18) 0.41968(14) 0.0271(5) Uani 1 1 d . . . . .
H36A H 0.8233 0.9420 0.3656 0.041 Uiso 1 1 calc R U . . .
H36B H 0.8951 0.9324 0.4464 0.041 Uiso 1 1 calc R U . . .
H36C H 0.7549 0.8808 0.4512 0.041 Uiso 1 1 calc R U . . .
C41 C 0.6315(2) 0.99238(17) 0.08974(13) 0.0241(5) Uani 1 1 d . . . . .
H41 H 0.5585 0.9456 0.0926 0.029 Uiso 1 1 calc R U . . .
C42 C 0.8773(2) 1.00501(17) 0.17579(13) 0.0241(5) Uani 1 1 d . . . . .
H42 H 0.8966 1.0027 0.2317 0.029 Uiso 1 1 calc R U . . .
C43 C 0.7322(3) 0.9812(2) 0.01838(13) 0.0313(6) Uani 1 1 d . . . . .
H43A H 0.6800 0.9924 -0.0292 0.047 Uiso 1 1 calc R U . . .
H43B H 0.7833 0.9105 0.0315 0.047 Uiso 1 1 calc R U . . .
H43C H 0.7978 1.0338 0.0071 0.047 Uiso 1 1 calc R U . . .
C44 C 0.5554(3) 1.10344(19) 0.07465(16) 0.0367(6) Uani 1 1 d . . . . .
H44A H 0.6224 1.1533 0.0703 0.055 Uiso 1 1 calc R U . . .
H44B H 0.4866 1.1063 0.1196 0.055 Uiso 1 1 calc R U . . .
H44C H 0.5084 1.1221 0.0244 0.055 Uiso 1 1 calc R U . . .
C45 C 1.0009(2) 0.9377(2) 0.14583(15) 0.0315(6) Uani 1 1 d . . . . .
H45A H 0.9919 0.9424 0.0892 0.047 Uiso 1 1 calc R U . . .
H45B H 1.0017 0.8642 0.1785 0.047 Uiso 1 1 calc R U . . .
H45C H 1.0877 0.9637 0.1507 0.047 Uiso 1 1 calc R U . . .
C46 C 0.8789(3) 1.12020(19) 0.12559(15) 0.0344(6) Uani 1 1 d . . . . .
H46A H 0.8730 1.1257 0.0686 0.052 Uiso 1 1 calc R U . . .
H46B H 0.9653 1.1453 0.1324 0.052 Uiso 1 1 calc R U . . .
H46C H 0.7994 1.1633 0.1437 0.052 Uiso 1 1 calc R U . . .
C51 C 0.6556(2) 0.56266(17) 0.14582(12) 0.0193(4) Uani 1 1 d . . . . .
C52 C 0.7060(2) 0.46892(17) 0.20093(13) 0.0234(5) Uani 1 1 d . . . . .
H52 H 0.7809 0.4690 0.2317 0.028 Uiso 1 1 calc R U . . .
C53 C 0.6498(3) 0.37580(18) 0.21192(14) 0.0280(5) Uani 1 1 d . . . . .
H53 H 0.6869 0.3131 0.2494 0.034 Uiso 1 1 calc R U . . .
C54 C 0.5400(2) 0.37384(19) 0.16850(15) 0.0296(5) Uani 1 1 d . . . . .
H54 H 0.5005 0.3102 0.1767 0.036 Uiso 1 1 calc R U . . .
C55 C 0.4881(2) 0.46468(19) 0.11321(15) 0.0298(5) Uani 1 1 d . . . . .
H55 H 0.4129 0.4639 0.0829 0.036 Uiso 1 1 calc R U . . .
C56 C 0.5463(2) 0.55765(18) 0.10179(14) 0.0243(5) Uani 1 1 d . . . . .
H56 H 0.5105 0.6195 0.0629 0.029 Uiso 1 1 calc R U . . .
C61 C 0.9065(2) 0.66973(16) 0.07070(13) 0.0210(5) Uani 1 1 d . . . . .
C62 C 1.0332(2) 0.66764(18) 0.10101(14) 0.0278(5) Uani 1 1 d . . . . .
H62 H 1.0344 0.6829 0.1509 0.033 Uiso 1 1 calc R U . . .
C63 C 1.1586(2) 0.64385(19) 0.06038(16) 0.0335(6) Uani 1 1 d . . . . .
H63 H 1.2439 0.6431 0.0825 0.040 Uiso 1 1 calc R U . . .
C64 C 1.1590(3) 0.62142(18) -0.01196(15) 0.0333(6) Uani 1 1 d . . . . .
H64 H 1.2443 0.6043 -0.0397 0.040 Uiso 1 1 calc R U . . .
C65 C 1.0347(3) 0.62389(19) -0.04398(15) 0.0350(6) Uani 1 1 d . . . . .
H65 H 1.0347 0.6090 -0.0941 0.042 Uiso 1 1 calc R U . . .
C66 C 0.9099(3) 0.64799(18) -0.00353(14) 0.0279(5) Uani 1 1 d . . . . .
H66 H 0.8251 0.6498 -0.0266 0.033 Uiso 1 1 calc R U . . .

loop_
_atom_site_aniso_label
_atom_site_aniso_U_11
_atom_site_aniso_U_22
_atom_site_aniso_U_33
_atom_site_aniso_U_23
_atom_site_aniso_U_13
_atom_site_aniso_U_12
Pd 0.01420(9) 0.01356(9) 0.01372(9) -0.00230(6) -0.00120(6) -0.00085(6)
P1 0.0146(3) 0.0158(3) 0.0153(3) -0.0018(2) -0.0023(2) -0.0022(2)
Si 0.0181(3) 0.0173(3) 0.0156(3) -0.0045(2) -0.0017(2) 0.0007(2)
C5 0.0175(11) 0.0278(12) 0.0289(12) -0.0151(10) 0.0045(9) -0.0091(9)
C4 0.0156(10) 0.0357(13) 0.0214(11) -0.0116(10) -0.0016(9) -0.0051(9)
C3 0.0169(10) 0.0219(11) 0.0204(11) -0.0037(9) -0.0003(9) -0.0027(9)
P2 0.0175(3) 0.0144(3) 0.0156(3) -0.0007(2) -0.0015(2) -0.0034(2)
C2 0.0113(9) 0.0186(10) 0.0180(10) -0.0063(8) 0.0022(8) -0.0023(8)
C6 0.0163(10) 0.0173(11) 0.0264(12) -0.0063(9) 0.0041(9) -0.0043(8)
C1 0.0109(9) 0.0187(10) 0.0207(11) -0.0056(9) 0.0023(8) -0.0029(8)
C11 0.0196(10) 0.0102(9) 0.0187(11) -0.0030(8) 0.0005(8) -0.0018(8)
C12 0.0214(11) 0.0144(10) 0.0171(10) -0.0017(8) 0.0002(8) -0.0038(8)
C13 0.0236(11) 0.0241(12) 0.0203(11) -0.0020(9) -0.0037(9) -0.0030(9)
C14 0.0367(13) 0.0194(11) 0.0164(11) -0.0019(9) 0.0007(10) -0.0045(10)
C15 0.0286(12) 0.0199(11) 0.0233(12) -0.0040(9) 0.0083(10) -0.0073(9)
C16 0.0213(11) 0.0204(11) 0.0247(12) -0.0051(9) 0.0018(9) -0.0043(9)
C21 0.0170(10) 0.0141(10) 0.0162(10) -0.0019(8) -0.0060(8) 0.0020(8)
C22 0.0177(10) 0.0150(10) 0.0189(11) -0.0029(8) -0.0052(8) 0.0007(8)
C23 0.0238(11) 0.0146(11) 0.0290(12) -0.0037(9) -0.0038(9) -0.0027(9)
C24 0.0308(13) 0.0185(11) 0.0355(13) -0.0125(10) -0.0085(10) 0.0014(9)
C25 0.0300(12) 0.0255(12) 0.0263(12) -0.0134(10) -0.0016(10) 0.0039(10)
C26 0.0226(11) 0.0211(11) 0.0227(11) -0.0050(9) 0.0006(9) -0.0018(9)
C31 0.0232(11) 0.0182(11) 0.0225(11) -0.0017(9) -0.0073(9) 0.0004(9)
C32 0.0223(11) 0.0217(11) 0.0193(11) -0.0028(9) -0.0070(9) -0.0061(9)
C33 0.0233(12) 0.0261(13) 0.0454(15) -0.0061(11) -0.0020(11) 0.0061(10)
C77 0.063(8) 0.253(19) 0.123(12) 0.102(14) 0.018(8) 0.040(10)
C76 0.095(10) 0.214(19) 0.101(11) 0.054(11) 0.055(8) 0.069(11)
C73 0.058(5) 0.048(5) 0.104(7) -0.027(4) -0.005(5) 0.004(4)
C72 0.062(5) 0.086(6) 0.039(4) -0.011(4) -0.018(4) 0.022(4)
C75 0.070(3) 0.154(5) 0.109(4) -0.038(4) -0.035(3) 0.003(3)
C74 0.062(3) 0.186(6) 0.079(3) -0.042(4) -0.002(2) 0.005(3)
C71 0.0501(18) 0.0494(18) 0.067(2) -0.0279(16) -0.0174(16) -0.0010(15)
C34 0.0354(13) 0.0192(11) 0.0296(13) -0.0041(10) -0.0014(10) -0.0031(10)
C35 0.0218(12) 0.0339(13) 0.0376(14) -0.0105(11) -0.0046(10) -0.0091(10)
C36 0.0324(13) 0.0242(12) 0.0283(13) -0.0100(10) -0.0042(10) -0.0075(10)
C41 0.0278(12) 0.0222(11) 0.0203(11) -0.0001(9) -0.0063(9) -0.0055(9)
C42 0.0249(12) 0.0253(12) 0.0217(11) -0.0020(9) -0.0023(9) -0.0116(9)
C43 0.0369(14) 0.0382(14) 0.0169(11) -0.0006(10) -0.0020(10) -0.0133(11)
C44 0.0442(15) 0.0267(13) 0.0352(14) 0.0013(11) -0.0197(12) 0.0005(11)
C45 0.0220(12) 0.0425(15) 0.0298(13) -0.0085(11) 0.0051(10) -0.0115(11)
C46 0.0385(14) 0.0304(13) 0.0329(14) 0.0003(11) -0.0015(11) -0.0206(11)
C51 0.0183(10) 0.0215(11) 0.0181(11) -0.0085(9) 0.0034(8) 0.0004(8)
C52 0.0265(12) 0.0263(12) 0.0190(11) -0.0085(9) -0.0015(9) -0.0038(9)
C53 0.0386(14) 0.0235(12) 0.0214(12) -0.0066(10) 0.0024(10) -0.0053(10)
C54 0.0301(13) 0.0282(13) 0.0341(14) -0.0147(11) 0.0100(11) -0.0118(10)
C55 0.0216(12) 0.0369(14) 0.0376(14) -0.0206(12) -0.0009(10) -0.0051(10)
C56 0.0200(11) 0.0262(12) 0.0271(12) -0.0106(10) -0.0012(9) 0.0018(9)
C61 0.0255(11) 0.0140(10) 0.0200(11) -0.0019(9) 0.0034(9) -0.0011(9)
C62 0.0264(12) 0.0289(13) 0.0275(13) -0.0091(10) 0.0008(10) -0.0006(10)
C63 0.0223(12) 0.0336(14) 0.0408(15) -0.0083(12) 0.0032(11) 0.0007(10)
C64 0.0327(14) 0.0242(12) 0.0357(14) -0.0050(11) 0.0163(11) -0.0003(10)
C65 0.0484(16) 0.0299(13) 0.0251(13) -0.0101(11) 0.0120(11) -0.0047(12)
C66 0.0321(13) 0.0278(13) 0.0232(12) -0.0076(10) 0.0031(10) -0.0045(10)

loop_
_atom_type_symbol
_atom_type_description
_atom_type_scat_dispersion_real
_atom_type_scat_dispersion_imag
_atom_type_scat_source
C C 0.0033 0.0016 'International Tables Vol C Tables 4.2.6.8 and 6.1.1.4'
H H 0.0000 0.0000 'International Tables Vol C Tables 4.2.6.8 and 6.1.1.4'
Si Si 0.0817 0.0704 'International Tables Vol C Tables 4.2.6.8 and 6.1.1.4'
P P 0.1023 0.0942 'International Tables Vol C Tables 4.2.6.8 and 6.1.1.4'
Pd Pd -0.9988 1.0072 'International Tables Vol C Tables 4.2.6.8 and 6.1.1.4'

loop_
_geom_angle_atom_site_label_1
_geom_angle_atom_site_label_2
_geom_angle_atom_site_label_3
_geom_angle
P2 Pd Si 105.27(2)
P2 Pd P1 108.417(19)
Si Pd P1 146.28(2)
P2 Pd H1 157.7(9)
Si Pd H1 52.6(9)
P1 Pd H1 93.7(9)
C12 P1 C32 100.38(10)
C12 P1 C31 99.48(9)
C32 P1 C31 101.04(10)
C12 P1 Pd 114.48(7)
C32 P1 Pd 126.26(7)
C31 P1 Pd 111.30(7)
C61 Si C51 103.96(9)
C61 Si Pd 111.58(7)
C51 Si Pd 122.34(7)
C61 Si H1 101.6(8)
C51 Si H1 88.9(8)
Pd Si H1 41.3(8)
C61 Si H2 106.8(10)
C51 Si H2 102.2(10)
Pd Si H2 108.7(10)
H1 Si H2 145.7(12)
C4 C5 C6 119.8(2)
C4 C5 H5 120.1
C6 C5 H5 120.1
C5 C4 C3 119.4(2)
C5 C4 H4 120.3
C3 C4 H4 120.3
C4 C3 C2 121.7(2)
C4 C3 H3 119.1
C2 C3 H3 119.1
C22 P2 C41 105.64(10)
C22 P2 C42 104.84(10)
C41 P2 C42 107.22(10)
C22 P2 Pd 108.40(7)
C41 P2 Pd 118.06(7)
C42 P2 Pd 111.74(7)
C3 C2 C1 118.82(19)
C3 C2 C21 118.05(18)
C1 C2 C21 122.89(18)
C5 C6 C1 121.6(2)
C5 C6 H6 119.2
C1 C6 H6 119.2
C6 C1 C2 118.59(19)
C6 C1 C11 117.37(18)
C2 C1 C11 123.37(18)
C16 C11 C12 118.49(19)
C16 C11 C1 114.84(18)
C12 C11 C1 126.57(18)
C11 C12 C13 118.20(19)
C11 C12 P1 122.74(15)
C13 C12 P1 118.88(16)
C14 C13 C12 122.4(2)
C14 C13 H13 118.8
C12 C13 H13 118.8
C13 C14 C15 119.0(2)
C13 C14 H14 120.5
C15 C14 H14 120.5
C16 C15 C14 119.6(2)
C16 C15 H15 120.2
C14 C15 H15 120.2
C15 C16 C11 122.2(2)
C15 C16 H16 118.9
C11 C16 H16 118.9
C26 C21 C22 119.26(19)
C26 C21 C2 118.49(18)
C22 C21 C2 122.16(18)
C23 C22 C21 118.09(19)
C23 C22 P2 122.15(16)
C21 C22 P2 119.29(15)
C24 C23 C22 121.7(2)
C24 C23 H23 119.1
C22 C23 H23 119.1
C25 C24 C23 119.9(2)
C25 C24 H24 120.1
C23 C24 H24 120.1
C26 C25 C24 119.4(2)
C26 C25 H25 120.3
C24 C25 H25 120.3
C25 C26 C21 121.6(2)
C25 C26 H26 119.2
C21 C26 H26 119.2
C34 C31 C33 109.51(19)
C34 C31 P1 111.30(15)
C33 C31 P1 111.91(15)
C34 C31 H31 108.0
C33 C31 H31 108.0
P1 C31 H31 108.0
C35 C32 C36 110.42(18)
C35 C32 P1 112.99(16)
C36 C32 P1 110.57(15)
C35 C32 H32 107.5
C36 C32 H32 107.5
P1 C32 H32 107.5
C31 C33 H33A 109.5
C31 C33 H33B 109.5
H33A C33 H33B 109.5
C31 C33 H33C 109.5
H33A C33 H33C 109.5
H33B C33 H33C 109.5
C74 C73 C72 113.6(8)
C74 C73 H73A 108.8
C72 C73 H73A 108.8
C74 C73 H73B 108.8
C72 C73 H73B 108.8
H73A C73 H73B 107.7
C73 C72 C71 110.2(7)
C73 C72 H72A 109.6
C71 C72 H72A 109.6
C73 C72 H72B 109.6
C71 C72 H72B 109.6
H72A C72 H72B 108.1
C74 C75 H75A 109.5
C74 C75 H75B 109.5
H75A C75 H75B 109.5
C74 C75 H75C 109.5
H75A C75 H75C 109.5
H75B C75 H75C 109.5
C73 C74 C75 125.0(6)
C73 C74 H74A 106.1
C75 C74 H74A 106.1
C73 C74 H74B 106.1
C75 C74 H74B 106.1
H74A C74 H74B 106.3
C72 C71 H71A 109.5
C72 C71 H71B 109.5
H71A C71 H71B 109.5
C72 C71 H71C 109.5
H71A C71 H71C 109.5
H71B C71 H71C 109.5
C31 C34 H34A 109.5
C31 C34 H34B 109.5
H34A C34 H34B 109.5
C31 C34 H34C 109.5
H34A C34 H34C 109.5
H34B C34 H34C 109.5
C32 C35 H35A 109.5
C32 C35 H35B 109.5
H35A C35 H35B 109.5
C32 C35 H35C 109.5
H35A C35 H35C 109.5
H35B C35 H35C 109.5
C32 C36 H36A 109.5
C32 C36 H36B 109.5
H36A C36 H36B 109.5
C32 C36 H36C 109.5
H36A C36 H36C 109.5
H36B C36 H36C 109.5
C44 C41 C43 111.7(2)
C44 C41 P2 115.94(16)
C43 C41 P2 111.19(16)
C44 C41 H41 105.7
C43 C41 H41 105.7
P2 C41 H41 105.7
C46 C42 C45 109.03(19)
C46 C42 P2 120.27(16)
C45 C42 P2 108.98(15)
C46 C42 H42 105.9
C45 C42 H42 105.9
P2 C42 H42 105.9
C41 C43 H43A 109.5
C41 C43 H43B 109.5
H43A C43 H43B 109.5
C41 C43 H43C 109.5
H43A C43 H43C 109.5
H43B C43 H43C 109.5
C41 C44 H44A 109.5
C41 C44 H44B 109.5
H44A C44 H44B 109.5
C41 C44 H44C 109.5
H44A C44 H44C 109.5
H44B C44 H44C 109.5
C42 C45 H45A 109.5
C42 C45 H45B 109.5
H45A C45 H45B 109.5
C42 C45 H45C 109.5
H45A C45 H45C 109.5
H45B C45 H45C 109.5
C42 C46 H46A 109.5
C42 C46 H46B 109.5
H46A C46 H46B 109.5
C42 C46 H46C 109.5
H46A C46 H46C 109.5
H46B C46 H46C 109.5
C56 C51 C52 116.6(2)
C56 C51 Si 122.03(16)
C52 C51 Si 121.33(16)
C53 C52 C51 121.8(2)
C53 C52 H52 119.1
C51 C52 H52 119.1
C54 C53 C52 120.2(2)
C54 C53 H53 119.9
C52 C53 H53 119.9
C55 C54 C53 119.6(2)
C55 C54 H54 120.2
C53 C54 H54 120.2
C54 C55 C56 119.8(2)
C54 C55 H55 120.1
C56 C55 H55 120.1
C55 C56 C51 121.9(2)
C55 C56 H56 119.0
C51 C56 H56 119.0
C62 C61 C66 117.1(2)
C62 C61 Si 122.00(17)
C66 C61 Si 120.74(17)
C61 C62 C63 121.9(2)
C61 C62 H62 119.1
C63 C62 H62 119.1
C64 C63 C62 119.9(2)
C64 C63 H63 120.1
C62 C63 H63 120.1
C63 C64 C65 119.6(2)
C63 C64 H64 120.2
C65 C64 H64 120.2
C64 C65 C66 120.4(2)
C64 C65 H65 119.8
C66 C65 H65 119.8
C65 C66 C61 121.1(2)
C65 C66 H66 119.4
C61 C66 H66 119.4

loop_
_geom_bond_atom_site_label_1
_geom_bond_atom_site_label_2
_geom_bond_distance
Pd P2 2.3295(5)
Pd Si 2.3436(6)
Pd P1 2.3691(5)
Pd H1 1.55(2)
P1 C12 1.843(2)
P1 C32 1.868(2)
P1 C31 1.871(2)
Si C61 1.894(2)
Si C51 1.905(2)
Si H1 1.87(2)
Si H2 1.41(2)
C5 C4 1.383(3)
C5 C6 1.386(3)
C5 H5 0.9500
C4 C3 1.384(3)
C4 H4 0.9500
C3 C2 1.398(3)
C3 H3 0.9500
P2 C22 1.852(2)
P2 C41 1.864(2)
P2 C42 1.869(2)
C2 C1 1.408(3)
C2 C21 1.494(3)
C6 C1 1.398(3)
C6 H6 0.9500
C1 C11 1.501(3)
C11 C16 1.399(3)
C11 C12 1.403(3)
C12 C13 1.403(3)
C13 C14 1.381(3)
C13 H13 0.9500
C14 C15 1.382(3)
C14 H14 0.9500
C15 C16 1.378(3)
C15 H15 0.9500
C16 H16 0.9500
C21 C26 1.394(3)
C21 C22 1.407(3)
C22 C23 1.397(3)
C23 C24 1.384(3)
C23 H23 0.9500
C24 C25 1.380(3)
C24 H24 0.9500
C25 C26 1.379(3)
C25 H25 0.9500
C26 H26 0.9500
C31 C34 1.522(3)
C31 C33 1.524(3)
C31 H31 1.0000
C32 C35 1.526(3)
C32 C36 1.528(3)
C32 H32 1.0000
C33 H33A 0.9800
C33 H33B 0.9800
C33 H33C 0.9800
C77 C76 1.141(19)
C73 C74 1.467(9)
C73 C72 1.529(14)
C73 H73A 0.9900
C73 H73B 0.9900
C72 C71 1.541(9)
C72 H72A 0.9900
C72 H72B 0.9900
C75 C74 1.496(6)
C75 H75A 0.9800
C75 H75B 0.9800
C75 H75C 0.9800
C74 H74A 0.9900
C74 H74B 0.9900
C71 H71A 0.9800
C71 H71B 0.9800
C71 H71C 0.9800
C34 H34A 0.9800
C34 H34B 0.9800
C34 H34C 0.9800
C35 H35A 0.9800
C35 H35B 0.9800
C35 H35C 0.9800
C36 H36A 0.9800
C36 H36B 0.9800
C36 H36C 0.9800
C41 C44 1.524(3)
C41 C43 1.528(3)
C41 H41 1.0000
C42 C46 1.533(3)
C42 C45 1.538(3)
C42 H42 1.0000
C43 H43A 0.9800
C43 H43B 0.9800
C43 H43C 0.9800
C44 H44A 0.9800
C44 H44B 0.9800
C44 H44C 0.9800
C45 H45A 0.9800
C45 H45B 0.9800
C45 H45C 0.9800
C46 H46A 0.9800
C46 H46B 0.9800
C46 H46C 0.9800
C51 C56 1.396(3)
C51 C52 1.397(3)
C52 C53 1.386(3)
C52 H52 0.9500
C53 C54 1.381(3)
C53 H53 0.9500
C54 C55 1.378(3)
C54 H54 0.9500
C55 C56 1.392(3)
C55 H55 0.9500
C56 H56 0.9500
C61 C62 1.387(3)
C61 C66 1.400(3)
C62 C63 1.390(3)
C62 H62 0.9500
C63 C64 1.376(4)
C63 H63 0.9500
C64 C65 1.378(4)
C64 H64 0.9500
C65 C66 1.386(3)
C65 H65 0.9500
C66 H66 0.9500
